data_7040077
loop_
_publ_author_name
'Wiesner, Sven'
'Wagner, Arne'
'Kaifer, Elisabeth'
'Himmel, Hans-J\"org'

_publ_section_title
;
 The control of the electronic structure of dinuclear copper complexes of
 redox-active tetrakisguanidine ligands by the environment.
;
_journal_issue 40
_journal_name_full 'Dalton transactions (Cambridge, England : 2003)'
_journal_page_first 15828
_journal_page_last 15839
_journal_paper_doi 10.1039/c6dt02128j
_journal_volume 45
_journal_year 2016
_chemical_formula_sum 'C26 H50 Br4 Cu2 N12'
_chemical_formula_weight 977.50
_chemical_name_systematic
;                                                                              
 ?                                                                             
;
_space_group_IT_number 14
_symmetry_cell_setting monoclinic
_symmetry_space_group_name_Hall '-P 2ybc'
_symmetry_space_group_name_H-M 'P 1 21/c 1'
_atom_sites_solution_hydrogens geom
_atom_sites_solution_primary direct
_atom_sites_solution_secondary difmap
_audit_creation_method SHELXL-97
_audit_update_record
;
2016-05-19 deposited with the CCDC.
2016-07-20 downloaded from the CCDC.
;
_cell_angle_alpha 90.00
_cell_angle_beta 99.30(3)
_cell_angle_gamma 90.00
_cell_formula_units_Z 2
_cell_length_a 9.745(2)
_cell_length_b 15.441(3)
_cell_length_c 15.747(3)
_cell_measurement_reflns_used 6890
_cell_measurement_temperature 100
_cell_measurement_theta_max 30.21
_cell_measurement_theta_min 2.62
_cell_volume 2338.3(8)
_computing_cell_refinement 'DENZO/SKALEPACK (Bruker AXS, 1997-2009)'
_computing_data_collection 'COLLECT (Bruker AXS, 1997-2009)'
_computing_data_reduction 'DENZO/SKALEPACK (Bruker AXS, 1997-2009)'
_computing_molecular_graphics 'XPMA (Zsolnai, Huttner, 1994)'
_computing_publication_material 'SHELXL-97 (Sheldrick, 1997)'
_computing_structure_refinement 'SHELXL-97 (Sheldrick, 1997)'
_computing_structure_solution 'SHELXS-97 (Sheldrick, 1997)'
_diffrn_ambient_temperature 100
_diffrn_measured_fraction_theta_full 0.992
_diffrn_measured_fraction_theta_max 0.992
_diffrn_measurement_device_type 'NONIUS KAPPA CCD'
_diffrn_measurement_method 'O-Scan    '
_diffrn_radiation_monochromator graphite
_diffrn_radiation_source 'fine-focus sealed tube'
_diffrn_radiation_type MoK\a
_diffrn_radiation_wavelength 0.71073
_diffrn_reflns_av_R_equivalents 0.0807
_diffrn_reflns_av_sigmaI/netI 0.0695
_diffrn_reflns_limit_h_max 13
_diffrn_reflns_limit_h_min -13
_diffrn_reflns_limit_k_max 21
_diffrn_reflns_limit_k_min -21
_diffrn_reflns_limit_l_max 22
_diffrn_reflns_limit_l_min -22
_diffrn_reflns_number 37450
_diffrn_reflns_theta_full 30.21
_diffrn_reflns_theta_max 30.21
_diffrn_reflns_theta_min 2.62
_exptl_absorpt_coefficient_mu 4.356
_exptl_absorpt_correction_T_max 0.3549
_exptl_absorpt_correction_T_min 0.2747
_exptl_absorpt_correction_type empirical
_exptl_absorpt_process_details SADABS
_exptl_crystal_colour 'dark green'
_exptl_crystal_density_diffrn 1.388
_exptl_crystal_density_method 'not measured'
_exptl_crystal_description cubic
_exptl_crystal_F_000 976
_exptl_crystal_size_max 0.40
_exptl_crystal_size_mid 0.40
_exptl_crystal_size_min 0.30
_platon_squeeze_details
;
;
_refine_diff_density_max 1.028
_refine_diff_density_min -0.691
_refine_diff_density_rms 0.162
_refine_ls_extinction_method none
_refine_ls_goodness_of_fit_ref 0.980
_refine_ls_hydrogen_treatment constr
_refine_ls_matrix_type full
_refine_ls_number_parameters 207
_refine_ls_number_reflns 6890
_refine_ls_number_restraints 0
_refine_ls_restrained_S_all 0.980
_refine_ls_R_factor_all 0.0896
_refine_ls_R_factor_gt 0.0570
_refine_ls_shift/su_max 0.001
_refine_ls_shift/su_mean 0.000
_refine_ls_structure_factor_coef Fsqd
_refine_ls_weighting_details 'calc w=1/[\s^2^(Fo^2^)+(0.0920P)^2^+0.0000P] where P=(Fo^2^+2Fc^2^)/3'
_refine_ls_weighting_scheme calc
_refine_ls_wR_factor_gt 0.1504
_refine_ls_wR_factor_ref 0.1639
_reflns_number_gt 4209
_reflns_number_total 6890
_reflns_threshold_expression >2sigma(I)
_cod_data_source_file c6dt02128j2.cif
_cod_data_source_block sw357
_cod_depositor_comments 'Adding full bibliography for 7040075--7040078.cif.'
_cod_original_sg_symbol_H-M P2(1)/c
_cod_database_code 7040077

loop_
_symmetry_equiv_pos_as_xyz
'x, y, z'
'-x, y+1/2, -z+1/2'
'-x, -y, -z'
'x, -y-1/2, z-1/2'

loop_
_atom_site_label
_atom_site_type_symbol
_atom_site_fract_x
_atom_site_fract_y
_atom_site_fract_z
_atom_site_U_iso_or_equiv
_atom_site_adp_type
_atom_site_occupancy
_atom_site_symmetry_multiplicity
_atom_site_calc_flag
_atom_site_refinement_flags
Br1 Br 0.56182(4) 0.87625(3) 0.17516(3) 0.05339(15) Uani 1 1 d .
Br2 Br 0.88868(5) 0.71590(3) 0.21570(3) 0.05259(15) Uani 1 1 d .
Cu1 Cu 0.79107(5) 0.84541(3) 0.14457(3) 0.04228(15) Uani 1 1 d .
N1 N 0.8215(4) 0.8652(2) 0.0181(2) 0.0414(7) Uani 1 1 d .
N2 N 0.6328(3) 0.8475(2) -0.0932(2) 0.0417(7) Uani 1 1 d .
N3 N 0.8066(4) 0.7404(2) -0.0644(2) 0.0432(7) Uani 1 1 d .
N4 N 0.9352(3) 0.9458(2) 0.1557(2) 0.0391(7) Uani 1 1 d .
N5 N 0.9556(3) 1.0113(2) 0.2901(2) 0.0420(7) Uani 1 1 d .
N6 N 1.1450(4) 0.9362(2) 0.2519(2) 0.0439(8) Uani 1 1 d .
C1 C 0.9034(4) 0.9303(2) 0.0039(2) 0.0386(8) Uani 1 1 d .
C2 C 0.9721(4) 0.9752(2) 0.0837(2) 0.0392(8) Uani 1 1 d .
C3 C 1.0646(4) 1.0447(3) 0.0763(3) 0.0408(8) Uani 1 1 d .
H3 H 1.1048 1.0742 0.1256 0.049 Uiso 1 1 calc R
C4 C 0.7555(4) 0.8175(2) -0.0497(2) 0.0398(8) Uani 1 1 d .
C5 C 0.5743(4) 0.8229(3) -0.1811(3) 0.0481(10) Uani 1 1 d .
H5A H 0.6449 0.7957 -0.2079 0.072 Uiso 1 1 calc R
H5B H 0.5407 0.8736 -0.2132 0.072 Uiso 1 1 calc R
H5C H 0.4988 0.7831 -0.1801 0.072 Uiso 1 1 calc R
C6 C 0.5689(5) 0.9249(3) -0.0609(3) 0.0524(11) Uani 1 1 d .
H6A H 0.5841 0.9240 0.0009 0.079 Uiso 1 1 calc R
H6B H 0.4709 0.9250 -0.0821 0.079 Uiso 1 1 calc R
H6C H 0.6103 0.9761 -0.0805 0.079 Uiso 1 1 calc R
C7 C 0.7256(5) 0.6669(3) -0.1049(3) 0.0579(12) Uani 1 1 d .
H7A H 0.6288 0.6760 -0.1026 0.087 Uiso 1 1 calc R
H7B H 0.7562 0.6146 -0.0747 0.087 Uiso 1 1 calc R
H7C H 0.7388 0.6621 -0.1638 0.087 Uiso 1 1 calc R
C8 C 0.9534(5) 0.7221(3) -0.0337(3) 0.0561(11) Uani 1 1 d .
H8A H 1.0060 0.7747 -0.0330 0.084 Uiso 1 1 calc R
H8B H 0.9866 0.6810 -0.0714 0.084 Uiso 1 1 calc R
H8C H 0.9639 0.6986 0.0234 0.084 Uiso 1 1 calc R
C9 C 1.0150(4) 0.9672(2) 0.2338(2) 0.0400(8) Uani 1 1 d .
C10 C 0.8266(4) 1.0610(3) 0.2627(3) 0.0485(10) Uani 1 1 d .
H10A H 0.8152 1.0713 0.2018 0.073 Uiso 1 1 calc R
H10B H 0.8321 1.1154 0.2925 0.073 Uiso 1 1 calc R
H10C H 0.7485 1.0287 0.2758 0.073 Uiso 1 1 calc R
C11 C 1.0085(5) 1.0120(3) 0.3823(3) 0.0520(10) Uani 1 1 d .
H11A H 1.0619 0.9605 0.3976 0.078 Uiso 1 1 calc R
H11B H 0.9320 1.0141 0.4137 0.078 Uiso 1 1 calc R
H11C H 1.0665 1.0619 0.3962 0.078 Uiso 1 1 calc R
C12 C 1.2586(5) 0.9833(3) 0.3071(3) 0.0524(11) Uani 1 1 d .
H12A H 1.2295 1.0416 0.3158 0.079 Uiso 1 1 calc R
H12B H 1.3396 0.9843 0.2795 0.079 Uiso 1 1 calc R
H12C H 1.2804 0.9545 0.3616 0.079 Uiso 1 1 calc R
C13 C 1.1934(5) 0.8663(3) 0.2005(3) 0.0508(10) Uani 1 1 d .
H13A H 1.1184 0.8267 0.1825 0.076 Uiso 1 1 calc R
H13B H 1.2689 0.8360 0.2346 0.076 Uiso 1 1 calc R
H13C H 1.2244 0.8906 0.1507 0.076 Uiso 1 1 calc R

loop_
_atom_site_aniso_label
_atom_site_aniso_U_11
_atom_site_aniso_U_22
_atom_site_aniso_U_33
_atom_site_aniso_U_23
_atom_site_aniso_U_13
_atom_site_aniso_U_12
Br1 0.0457(2) 0.0637(3) 0.0524(3) 0.0189(2) 0.01291(19) 0.00643(19)
Br2 0.0603(3) 0.0451(2) 0.0554(3) 0.00962(19) 0.0184(2) 0.00791(19)
Cu1 0.0471(3) 0.0435(3) 0.0371(3) 0.00270(19) 0.0093(2) -0.0030(2)
N1 0.0488(18) 0.0403(16) 0.0352(17) 0.0003(13) 0.0069(14) -0.0002(14)
N2 0.0423(17) 0.0453(17) 0.0365(17) -0.0021(14) 0.0031(14) 0.0017(14)
N3 0.0492(19) 0.0409(16) 0.0386(18) -0.0014(14) 0.0046(15) -0.0001(14)
N4 0.0443(17) 0.0406(16) 0.0334(17) 0.0005(13) 0.0088(13) -0.0013(13)
N5 0.0467(18) 0.0463(17) 0.0342(17) -0.0015(14) 0.0102(14) -0.0043(15)
N6 0.0462(18) 0.0485(18) 0.0373(18) -0.0007(14) 0.0077(14) -0.0044(15)
C1 0.046(2) 0.0408(19) 0.0300(18) 0.0036(15) 0.0087(15) 0.0027(16)
C2 0.044(2) 0.0393(18) 0.035(2) 0.0001(15) 0.0098(16) -0.0005(16)
C3 0.044(2) 0.045(2) 0.034(2) -0.0038(16) 0.0093(16) -0.0034(16)
C4 0.049(2) 0.0374(18) 0.0337(19) -0.0012(15) 0.0100(17) -0.0042(16)
C5 0.047(2) 0.059(2) 0.038(2) -0.0006(19) 0.0065(18) -0.0025(19)
C6 0.057(2) 0.052(2) 0.046(2) -0.0039(19) -0.001(2) 0.014(2)
C7 0.074(3) 0.047(2) 0.049(3) -0.007(2) -0.001(2) -0.001(2)
C8 0.055(3) 0.058(3) 0.057(3) 0.000(2) 0.016(2) 0.008(2)
C9 0.050(2) 0.0395(18) 0.0318(19) 0.0013(15) 0.0099(16) -0.0050(16)
C10 0.051(2) 0.048(2) 0.050(2) -0.0026(19) 0.0170(19) 0.0015(18)
C11 0.067(3) 0.055(2) 0.037(2) -0.0065(18) 0.014(2) -0.006(2)
C12 0.050(2) 0.061(3) 0.043(2) 0.000(2) -0.0002(19) -0.009(2)
C13 0.049(2) 0.048(2) 0.056(3) -0.0034(19) 0.011(2) -0.0011(19)

loop_
_atom_type_symbol
_atom_type_description
_atom_type_scat_dispersion_real
_atom_type_scat_dispersion_imag
_atom_type_scat_source
C C 0.0033 0.0016 'International Tables Vol C Tables 4.2.6.8 and 6.1.1.4'
H H 0.0000 0.0000 'International Tables Vol C Tables 4.2.6.8 and 6.1.1.4'
N N 0.0061 0.0033 'International Tables Vol C Tables 4.2.6.8 and 6.1.1.4'
Cu Cu 0.3201 1.2651 'International Tables Vol C Tables 4.2.6.8 and 6.1.1.4'
Br Br -0.2901 2.4595 'International Tables Vol C Tables 4.2.6.8 and 6.1.1.4'

loop_
_geom_angle_atom_site_label_1
_geom_angle_atom_site_label_2
_geom_angle_atom_site_label_3
_geom_angle
_geom_angle_site_symmetry_1
_geom_angle_site_symmetry_3
N4 Cu1 N1 76.86(13) . .
N4 Cu1 Br1 118.12(9) . .
N1 Cu1 Br1 116.24(10) . .
N4 Cu1 Br2 111.63(9) . .
N1 Cu1 Br2 117.37(9) . .
Br1 Cu1 Br2 112.34(3) . .
C1 N1 C4 119.7(3) . .
C1 N1 Cu1 117.1(3) . .
C4 N1 Cu1 123.1(3) . .
C4 N2 C5 124.5(3) . .
C4 N2 C6 119.2(3) . .
C5 N2 C6 114.6(3) . .
C4 N3 C8 119.4(3) . .
C4 N3 C7 125.4(4) . .
C8 N3 C7 115.1(3) . .
C2 N4 C9 119.2(3) . .
C2 N4 Cu1 117.2(2) . .
C9 N4 Cu1 121.8(2) . .
C9 N5 C11 123.2(4) . .
C9 N5 C10 121.0(3) . .
C11 N5 C10 115.8(3) . .
C9 N6 C13 121.4(3) . .
C9 N6 C12 122.6(4) . .
C13 N6 C12 114.0(4) . .
N1 C1 C3 126.1(4) . 3_775
N1 C1 C2 114.2(3) . .
C3 C1 C2 119.6(3) 3_775 .
N4 C2 C3 126.4(3) . .
N4 C2 C1 114.4(3) . .
C3 C2 C1 119.1(3) . .
C1 C3 C2 121.2(4) 3_775 .
C1 C3 H3 119.4 3_775 .
C2 C3 H3 119.4 . .
N3 C4 N2 122.9(4) . .
N3 C4 N1 118.5(4) . .
N2 C4 N1 118.3(3) . .
N2 C5 H5A 109.5 . .
N2 C5 H5B 109.5 . .
H5A C5 H5B 109.5 . .
N2 C5 H5C 109.5 . .
H5A C5 H5C 109.5 . .
H5B C5 H5C 109.5 . .
N2 C6 H6A 109.5 . .
N2 C6 H6B 109.5 . .
H6A C6 H6B 109.5 . .
N2 C6 H6C 109.5 . .
H6A C6 H6C 109.5 . .
H6B C6 H6C 109.5 . .
N3 C7 H7A 109.5 . .
N3 C7 H7B 109.5 . .
H7A C7 H7B 109.5 . .
N3 C7 H7C 109.5 . .
H7A C7 H7C 109.5 . .
H7B C7 H7C 109.5 . .
N3 C8 H8A 109.5 . .
N3 C8 H8B 109.5 . .
H8A C8 H8B 109.5 . .
N3 C8 H8C 109.5 . .
H8A C8 H8C 109.5 . .
H8B C8 H8C 109.5 . .
N5 C9 N6 122.8(4) . .
N5 C9 N4 118.4(4) . .
N6 C9 N4 118.6(3) . .
N5 C10 H10A 109.5 . .
N5 C10 H10B 109.5 . .
H10A C10 H10B 109.5 . .
N5 C10 H10C 109.5 . .
H10A C10 H10C 109.5 . .
H10B C10 H10C 109.5 . .
N5 C11 H11A 109.5 . .
N5 C11 H11B 109.5 . .
H11A C11 H11B 109.5 . .
N5 C11 H11C 109.5 . .
H11A C11 H11C 109.5 . .
H11B C11 H11C 109.5 . .
N6 C12 H12A 109.5 . .
N6 C12 H12B 109.5 . .
H12A C12 H12B 109.5 . .
N6 C12 H12C 109.5 . .
H12A C12 H12C 109.5 . .
H12B C12 H12C 109.5 . .
N6 C13 H13A 109.5 . .
N6 C13 H13B 109.5 . .
H13A C13 H13B 109.5 . .
N6 C13 H13C 109.5 . .
H13A C13 H13C 109.5 . .
H13B C13 H13C 109.5 . .

loop_
_geom_bond_atom_site_label_1
_geom_bond_atom_site_label_2
_geom_bond_distance
_geom_bond_site_symmetry_2
Br1 Cu1 2.4078(8) .
Br2 Cu1 2.4112(8) .
Cu1 N4 2.080(3) .
Cu1 N1 2.082(3) .
N1 C1 1.325(5) .
N1 C4 1.369(5) .
N2 C4 1.360(5) .
N2 C5 1.459(5) .
N2 C6 1.475(5) .
N3 C4 1.326(5) .
N3 C8 1.461(6) .
N3 C7 1.468(5) .
N4 C2 1.324(5) .
N4 C9 1.384(5) .
N5 C9 1.324(5) .
N5 C11 1.459(5) .
N5 C10 1.477(5) .
N6 C9 1.342(5) .
N6 C13 1.471(5) .
N6 C12 1.483(5) .
C1 C3 1.403(5) 3_775
C1 C2 1.495(5) .
C2 C3 1.417(5) .
C3 C1 1.403(5) 3_775
C3 H3 0.9300 .
C5 H5A 0.9600 .
C5 H5B 0.9600 .
C5 H5C 0.9600 .
C6 H6A 0.9600 .
C6 H6B 0.9600 .
C6 H6C 0.9600 .
C7 H7A 0.9600 .
C7 H7B 0.9600 .
C7 H7C 0.9600 .
C8 H8A 0.9600 .
C8 H8B 0.9600 .
C8 H8C 0.9600 .
C10 H10A 0.9600 .
C10 H10B 0.9600 .
C10 H10C 0.9600 .
C11 H11A 0.9600 .
C11 H11B 0.9600 .
C11 H11C 0.9600 .
C12 H12A 0.9600 .
C12 H12B 0.9600 .
C12 H12C 0.9600 .
C13 H13A 0.9600 .
C13 H13B 0.9600 .
C13 H13C 0.9600 .

loop_
_geom_torsion_atom_site_label_1
_geom_torsion_atom_site_label_2
_geom_torsion_atom_site_label_3
_geom_torsion_atom_site_label_4
_geom_torsion
_geom_torsion_site_symmetry_1
_geom_torsion_site_symmetry_4
N4 Cu1 N1 C1 -4.1(3) . .
Br1 Cu1 N1 C1 111.0(3) . .
Br2 Cu1 N1 C1 -111.9(3) . .
N4 Cu1 N1 C4 179.5(3) . .
Br1 Cu1 N1 C4 -65.4(3) . .
Br2 Cu1 N1 C4 71.7(3) . .
N1 Cu1 N4 C2 2.2(3) . .
Br1 Cu1 N4 C2 -110.7(3) . .
Br2 Cu1 N4 C2 116.8(3) . .
N1 Cu1 N4 C9 -162.2(3) . .
Br1 Cu1 N4 C9 84.8(3) . .
Br2 Cu1 N4 C9 -47.7(3) . .
C4 N1 C1 C3 -2.3(6) . 3_775
Cu1 N1 C1 C3 -178.9(3) . 3_775
C4 N1 C1 C2 -178.3(3) . .
Cu1 N1 C1 C2 5.1(4) . .
C9 N4 C2 C3 -17.3(6) . .
Cu1 N4 C2 C3 177.8(3) . .
C9 N4 C2 C1 164.6(3) . .
Cu1 N4 C2 C1 -0.3(4) . .
N1 C1 C2 N4 -3.1(5) . .
C3 C1 C2 N4 -179.4(3) 3_775 .
N1 C1 C2 C3 178.6(3) . .
C3 C1 C2 C3 2.4(6) 3_775 .
N4 C2 C3 C1 179.6(4) . 3_775
C1 C2 C3 C1 -2.4(6) . 3_775
C8 N3 C4 N2 163.0(4) . .
C7 N3 C4 N2 -21.3(7) . .
C8 N3 C4 N1 -24.1(6) . .
C7 N3 C4 N1 151.6(4) . .
C5 N2 C4 N3 -28.8(6) . .
C6 N2 C4 N3 167.0(4) . .
C5 N2 C4 N1 158.2(4) . .
C6 N2 C4 N1 -6.0(6) . .
C1 N1 C4 N3 102.3(4) . .
Cu1 N1 C4 N3 -81.4(4) . .
C1 N1 C4 N2 -84.5(5) . .
Cu1 N1 C4 N2 91.9(4) . .
C11 N5 C9 N6 -16.3(6) . .
C10 N5 C9 N6 166.0(4) . .
C11 N5 C9 N4 157.9(4) . .
C10 N5 C9 N4 -19.8(5) . .
C13 N6 C9 N5 160.8(4) . .
C12 N6 C9 N5 -36.2(6) . .
C13 N6 C9 N4 -13.4(6) . .
C12 N6 C9 N4 149.6(4) . .
C2 N4 C9 N5 119.2(4) . .
Cu1 N4 C9 N5 -76.7(4) . .
C2 N4 C9 N6 -66.4(5) . .
Cu1 N4 C9 N6 97.8(4) . .

loop_
_platon_squeeze_void_nr
_platon_squeeze_void_average_x
_platon_squeeze_void_average_y
_platon_squeeze_void_average_z
_platon_squeeze_void_volume
_platon_squeeze_void_count_electrons
_platon_squeeze_void_content
1 0.500 1.000 0.500 295 147 ' '
2 0.500 0.500 1.000 295 147 ' '
